data_4122257
loop_
_publ_author_name
'Joost, Maximilian'
'Estevez, Laura'
'Mallet-Ladeira, Sonia'
'Miqueu, Karinne'
'Amgoune, Abderrahmane'
'Bourissou, Didier'

_publ_section_title
;
 Mechanisms of syn-Insertion of Alkynes and Allenes into Gold-Silicon
 Bonds: A Comprehensive Experimental/Theoretical Study.
;
_journal_issue 29
_journal_name_full 'Journal of the American Chemical Society'
_journal_page_first 10373
_journal_page_last 10382
_journal_paper_doi 10.1021/ja504024h
_journal_volume 136
_journal_year 2014
_chemical_compound_source 'synthesis as described'
_chemical_formula_moiety 'C40 H40 Au O4 P Si'
_chemical_formula_sum 'C40 H40 Au O4 P Si'
_chemical_formula_weight 840.75
_chemical_name_systematic
;
 ?
;
_space_group_IT_number 2
_symmetry_cell_setting triclinic
_symmetry_Int_Tables_number 2
_symmetry_space_group_name_Hall '-P 1'
_symmetry_space_group_name_H-M 'P -1'
_atom_sites_solution_hydrogens geom
_atom_sites_solution_primary direct
_atom_sites_solution_secondary difmap
_cell_angle_alpha 83.143(2)
_cell_angle_beta 86.242(2)
_cell_angle_gamma 65.473(2)
_cell_formula_units_Z 2
_cell_length_a 9.9038(4)
_cell_length_b 10.2229(4)
_cell_length_c 19.6958(9)
_cell_measurement_reflns_used 9702
_cell_measurement_temperature 193(2)
_cell_measurement_theta_max 30.74
_cell_measurement_theta_min 2.87
_cell_measurement_wavelength 0.71073
_cell_volume 1800.92(13)
_computing_cell_refinement 'APEX2 and SAINT (Bruker, 2008)'
_computing_data_collection 'APEX2 (Bruker, 2008)'
_computing_data_reduction 'SAINT (Bruker, 2008)'
_computing_molecular_graphics 'Ortep-3 for Windows (Farrugia, 1997)'
_computing_publication_material 'WinGX publication routines (Farrugia, 1999)'
_computing_structure_refinement 'SHELXL-97 (Sheldrick, 2008)'
_computing_structure_solution 'SHELXS-97 (Sheldrick, 2008)'
_diffrn_ambient_temperature 193(2)
_diffrn_measured_fraction_theta_full 0.986
_diffrn_measured_fraction_theta_max 0.986
_diffrn_measurement_device_type 'Bruker Kappa APEX II Quazar'
_diffrn_measurement_method 'phi and omega scans'
_diffrn_radiation_monochromator 'multilayer optics'
_diffrn_radiation_probe x-ray
_diffrn_radiation_source 'microfocus sealed tube'
_diffrn_radiation_type MoK\a
_diffrn_radiation_wavelength 0.71073
_diffrn_reflns_av_R_equivalents 0.0259
_diffrn_reflns_av_unetI/netI 0.0172
_diffrn_reflns_limit_h_max 14
_diffrn_reflns_limit_h_min -14
_diffrn_reflns_limit_k_max 14
_diffrn_reflns_limit_k_min -14
_diffrn_reflns_limit_l_max 28
_diffrn_reflns_limit_l_min -28
_diffrn_reflns_number 63763
_diffrn_reflns_theta_full 30.78
_diffrn_reflns_theta_max 30.78
_diffrn_reflns_theta_min 3.64
_diffrn_standards_decay_% 0
_diffrn_standards_interval_count 0
_diffrn_standards_interval_time 0
_diffrn_standards_number 0
_exptl_absorpt_coefficient_mu 4.202
_exptl_absorpt_correction_T_max 0.5184
_exptl_absorpt_correction_T_min 0.2981
_exptl_absorpt_correction_type multi-scan
_exptl_absorpt_process_details '(SADABS; Bruker, 2008)'
_exptl_crystal_colour yellow
_exptl_crystal_density_diffrn 1.55
_exptl_crystal_density_method 'not measured'
_exptl_crystal_description block
_exptl_crystal_F_000 840
_exptl_crystal_size_max 0.38
_exptl_crystal_size_mid 0.28
_exptl_crystal_size_min 0.18
_refine_diff_density_max 0.76
_refine_diff_density_min -0.484
_refine_diff_density_rms 0.058
_refine_ls_extinction_method none
_refine_ls_goodness_of_fit_ref 1.076
_refine_ls_hydrogen_treatment constr
_refine_ls_matrix_type full
_refine_ls_number_parameters 429
_refine_ls_number_reflns 11126
_refine_ls_number_restraints 0
_refine_ls_restrained_S_all 1.076
_refine_ls_R_factor_all 0.0165
_refine_ls_R_factor_gt 0.0148
_refine_ls_shift/su_max 0.004
_refine_ls_shift/su_mean 0
_refine_ls_structure_factor_coef Fsqd
_refine_ls_weighting_details 'calc w=1/[\s^2^(Fo^2^)+(0.0150P)^2^+0.6851P] where P=(Fo^2^+2Fc^2^)/3'
_refine_ls_weighting_scheme calc
_refine_ls_wR_factor_gt 0.0359
_refine_ls_wR_factor_ref 0.0366
_reflns_number_gt 10621
_reflns_number_total 11126
_reflns_threshold_expression >2sigma(I)
_cod_data_source_file ja504024h_si_001.cif
_cod_data_source_block I
_cod_depositor_comments 'Adding full bibliography for 4122257--4122258.cif.'
_cod_database_code 4122257

loop_
_symmetry_equiv_pos_as_xyz
'x, y, z'
'-x, -y, -z'

loop_
_atom_site_label
_atom_site_type_symbol
_atom_site_fract_x
_atom_site_fract_y
_atom_site_fract_z
_atom_site_U_iso_or_equiv
_atom_site_adp_type
_atom_site_occupancy
_atom_site_symmetry_multiplicity
_atom_site_calc_flag
_atom_site_refinement_flags
C1 C -0.12171(14) 0.39589(14) 0.36814(7) 0.0199(2) Uani 1 1 d .
C2 C 0.00686(14) 0.28177(14) 0.35687(7) 0.0199(2) Uani 1 1 d .
C3 C -0.25433(15) 0.39251(14) 0.40721(7) 0.0227(2) Uani 1 1 d .
C4 C -0.34884(18) 0.25918(19) 0.48626(9) 0.0362(4) Uani 1 1 d .
H4A H -0.4019 0.3371 0.5153 0.054 Uiso 1 1 calc R
H4B H -0.3144 0.1659 0.5143 0.054 Uiso 1 1 calc R
H4C H -0.4157 0.2611 0.4513 0.054 Uiso 1 1 calc R
C5 C 0.04387(14) 0.13776(14) 0.39471(7) 0.0199(2) Uani 1 1 d .
C6 C 0.0447(2) -0.09166(17) 0.39022(10) 0.0378(4) Uani 1 1 d .
H6A H 0.1534 -0.1383 0.3888 0.057 Uiso 1 1 calc R
H6B H 0.005 -0.1413 0.3629 0.057 Uiso 1 1 calc R
H6C H 0.0092 -0.0968 0.4377 0.057 Uiso 1 1 calc R
C7 C 0.02851(15) 0.57769(14) 0.31654(8) 0.0241(3) Uani 1 1 d .
C8 C 0.11664(17) 0.52964(17) 0.37472(9) 0.0329(3) Uani 1 1 d .
H8 H 0.0818 0.4942 0.4158 0.039 Uiso 1 1 calc R
C9 C 0.2551(2) 0.5340(2) 0.37221(12) 0.0448(5) Uani 1 1 d .
H9 H 0.3151 0.5013 0.4117 0.054 Uiso 1 1 calc R
C10 C 0.3059(2) 0.5855(2) 0.31271(13) 0.0503(5) Uani 1 1 d .
H10 H 0.4015 0.5868 0.3111 0.06 Uiso 1 1 calc R
C11 C 0.2193(2) 0.6351(2) 0.25574(12) 0.0458(5) Uani 1 1 d .
H11 H 0.2546 0.6716 0.2151 0.055 Uiso 1 1 calc R
C12 C 0.07950(18) 0.63205(18) 0.25710(9) 0.0329(3) Uani 1 1 d .
H12 H 0.0195 0.6669 0.2176 0.04 Uiso 1 1 calc R
C13 C -0.20791(15) 0.56902(14) 0.23429(7) 0.0217(2) Uani 1 1 d .
C14 C -0.21430(16) 0.44701(16) 0.21246(8) 0.0270(3) Uani 1 1 d .
H14 H -0.1887 0.3608 0.2426 0.032 Uiso 1 1 calc R
C15 C -0.25849(18) 0.45237(19) 0.14624(9) 0.0350(3) Uani 1 1 d .
H15 H -0.2638 0.3697 0.1312 0.042 Uiso 1 1 calc R
C16 C -0.29474(18) 0.5772(2) 0.10217(9) 0.0382(4) Uani 1 1 d .
H16 H -0.3223 0.5794 0.0566 0.046 Uiso 1 1 calc R
C17 C -0.29098(18) 0.69965(19) 0.12435(8) 0.0345(3) Uani 1 1 d .
H17 H -0.3177 0.7858 0.0941 0.041 Uiso 1 1 calc R
C18 C -0.24862(17) 0.69672(16) 0.19007(8) 0.0278(3) Uani 1 1 d .
H18 H -0.2471 0.7809 0.2053 0.033 Uiso 1 1 calc R
C19 C -0.28384(15) 0.72067(14) 0.35560(7) 0.0218(2) Uani 1 1 d .
C20 C -0.42788(16) 0.78858(15) 0.33065(8) 0.0263(3) Uani 1 1 d .
H20 H -0.4568 0.7498 0.2956 0.032 Uiso 1 1 calc R
C21 C -0.52866(18) 0.91294(17) 0.35723(9) 0.0326(3) Uani 1 1 d .
H21 H -0.6268 0.9593 0.3403 0.039 Uiso 1 1 calc R
C22 C -0.4870(2) 0.96955(18) 0.40809(9) 0.0380(4) Uani 1 1 d .
H22 H -0.5559 1.056 0.4254 0.046 Uiso 1 1 calc R
C23 C -0.3454(2) 0.9013(2) 0.43413(9) 0.0392(4) Uani 1 1 d .
H23 H -0.318 0.9397 0.4699 0.047 Uiso 1 1 calc R
C24 C -0.24355(18) 0.77688(17) 0.40813(8) 0.0293(3) Uani 1 1 d .
H24 H -0.1463 0.7299 0.4261 0.035 Uiso 1 1 calc R
C25 C 0.51062(15) 0.16154(16) 0.18835(8) 0.0266(3) Uani 1 1 d .
C26 C 0.55806(19) 0.1619(2) 0.25313(9) 0.0382(4) Uani 1 1 d .
H26 H 0.4861 0.1994 0.2881 0.046 Uiso 1 1 calc R
C27 C 0.7079(2) 0.1090(3) 0.26829(11) 0.0509(5) Uani 1 1 d .
H27 H 0.7366 0.1113 0.3131 0.061 Uiso 1 1 calc R
C28 C 0.81404(19) 0.0536(2) 0.21888(12) 0.0484(5) Uani 1 1 d .
H28 H 0.9163 0.0161 0.2294 0.058 Uiso 1 1 calc R
C29 C 0.77173(18) 0.0526(2) 0.15391(12) 0.0450(5) Uani 1 1 d .
H29 H 0.8449 0.0148 0.1194 0.054 Uiso 1 1 calc R
C30 C 0.62100(17) 0.10696(19) 0.13851(10) 0.0356(3) Uani 1 1 d .
H30 H 0.5932 0.1068 0.0933 0.043 Uiso 1 1 calc R
C31 C 0.25857(16) 0.40969(16) 0.11446(7) 0.0256(3) Uani 1 1 d .
C32 C 0.36521(18) 0.46275(18) 0.09254(9) 0.0342(3) Uani 1 1 d .
H32 H 0.4659 0.4062 0.1043 0.041 Uiso 1 1 calc R
C33 C 0.3285(2) 0.5955(2) 0.05403(10) 0.0421(4) Uani 1 1 d .
H33 H 0.4037 0.6286 0.0405 0.05 Uiso 1 1 calc R
C34 C 0.1841(2) 0.67947(19) 0.03535(10) 0.0410(4) Uani 1 1 d .
H34 H 0.1592 0.77 0.0088 0.049 Uiso 1 1 calc R
C35 C 0.07585(19) 0.6302(2) 0.05579(10) 0.0416(4) Uani 1 1 d .
H35 H -0.0241 0.687 0.0429 0.05 Uiso 1 1 calc R
C36 C 0.11210(17) 0.49826(19) 0.09505(9) 0.0353(4) Uani 1 1 d .
H36 H 0.0356 0.4672 0.1091 0.042 Uiso 1 1 calc R
C37 C 0.26405(16) 0.10049(17) 0.12438(8) 0.0270(3) Uani 1 1 d .
C38 C 0.3201(2) -0.04625(19) 0.16778(11) 0.0433(4) Uani 1 1 d .
H38A H 0.3051 -0.1169 0.1432 0.065 Uiso 1 1 calc R
H38B H 0.265 -0.0365 0.2114 0.065 Uiso 1 1 calc R
H38C H 0.4261 -0.0791 0.1764 0.065 Uiso 1 1 calc R
C39 C 0.3358(2) 0.0812(3) 0.05343(10) 0.0484(5) Uani 1 1 d .
H39A H 0.2995 0.0238 0.0294 0.073 Uiso 1 1 calc R
H39B H 0.4438 0.0313 0.0576 0.073 Uiso 1 1 calc R
H39C H 0.3102 0.1761 0.0276 0.073 Uiso 1 1 calc R
C40 C 0.09635(18) 0.1518(2) 0.11664(10) 0.0395(4) Uani 1 1 d .
H40A H 0.0578 0.2432 0.0871 0.059 Uiso 1 1 calc R
H40B H 0.0474 0.1663 0.1617 0.059 Uiso 1 1 calc R
H40C H 0.0766 0.0789 0.0962 0.059 Uiso 1 1 calc R
O1 O -0.37872(12) 0.48133(13) 0.39537(8) 0.0410(3) Uani 1 1 d .
O2 O -0.22269(11) 0.27913(12) 0.45354(6) 0.0312(2) Uani 1 1 d .
O3 O 0.12079(12) 0.09383(11) 0.44467(5) 0.0282(2) Uani 1 1 d .
O4 O -0.00470(12) 0.05778(11) 0.36267(6) 0.0280(2) Uani 1 1 d .
Si1 Si 0.30250(4) 0.23488(4) 0.172782(19) 0.02165(7) Uani 1 1 d .
Au1 Au 0.158338(5) 0.267503(5) 0.274024(2) 0.02090(2) Uani 1 1 d .
P1 P -0.14813(4) 0.56450(3) 0.318904(17) 0.01887(6) Uani 1 1 d .

loop_
_atom_site_aniso_label
_atom_site_aniso_U_11
_atom_site_aniso_U_22
_atom_site_aniso_U_33
_atom_site_aniso_U_23
_atom_site_aniso_U_13
_atom_site_aniso_U_12
C1 0.0203(6) 0.0189(5) 0.0194(6) 0.0014(4) -0.0009(4) -0.0077(5)
C2 0.0201(5) 0.0189(5) 0.0192(6) 0.0000(4) -0.0011(4) -0.0070(5)
C3 0.0205(6) 0.0193(5) 0.0267(7) 0.0007(5) 0.0007(5) -0.0074(5)
C4 0.0297(7) 0.0353(8) 0.0406(9) 0.0065(7) 0.0092(6) -0.0146(7)
C5 0.0174(5) 0.0190(5) 0.0201(6) -0.0005(4) 0.0013(4) -0.0048(5)
C6 0.0517(10) 0.0222(7) 0.0419(9) 0.0006(6) -0.0044(8) -0.0181(7)
C7 0.0203(6) 0.0204(6) 0.0324(7) -0.0037(5) -0.0005(5) -0.0088(5)
C8 0.0274(7) 0.0286(7) 0.0430(9) -0.0007(6) -0.0100(6) -0.0113(6)
C9 0.0293(8) 0.0345(8) 0.0727(14) -0.0066(8) -0.0175(8) -0.0123(7)
C10 0.0271(8) 0.0424(10) 0.0889(17) -0.0165(10) 0.0023(9) -0.0197(8)
C11 0.0402(9) 0.0441(10) 0.0631(13) -0.0122(9) 0.0158(9) -0.0279(8)
C12 0.0331(8) 0.0325(7) 0.0386(9) -0.0060(6) 0.0055(6) -0.0191(7)
C13 0.0199(6) 0.0222(6) 0.0210(6) -0.0010(5) -0.0018(5) -0.0068(5)
C14 0.0241(6) 0.0247(6) 0.0312(7) -0.0042(5) -0.0044(5) -0.0081(5)
C15 0.0294(7) 0.0390(8) 0.0373(9) -0.0126(7) -0.0076(6) -0.0113(7)
C16 0.0276(7) 0.0514(10) 0.0272(8) -0.0081(7) -0.0082(6) -0.0058(7)
C17 0.0297(7) 0.0364(8) 0.0244(7) 0.0039(6) -0.0028(6) -0.0022(6)
C18 0.0290(7) 0.0246(6) 0.0241(7) 0.0009(5) -0.0011(5) -0.0061(6)
C19 0.0235(6) 0.0183(5) 0.0225(6) -0.0016(5) 0.0015(5) -0.0078(5)
C20 0.0234(6) 0.0243(6) 0.0277(7) -0.0017(5) -0.0007(5) -0.0064(5)
C21 0.0258(7) 0.0279(7) 0.0343(8) -0.0007(6) 0.0050(6) -0.0027(6)
C22 0.0410(9) 0.0288(7) 0.0375(9) -0.0110(6) 0.0129(7) -0.0076(7)
C23 0.0460(10) 0.0410(9) 0.0335(9) -0.0175(7) 0.0079(7) -0.0183(8)
C24 0.0303(7) 0.0327(7) 0.0260(7) -0.0060(6) 0.0001(6) -0.0134(6)
C25 0.0194(6) 0.0268(6) 0.0314(7) 0.0058(5) -0.0022(5) -0.0094(5)
C26 0.0304(8) 0.0530(10) 0.0329(8) 0.0087(7) -0.0065(6) -0.0215(8)
C27 0.0371(9) 0.0718(14) 0.0476(11) 0.0226(10) -0.0201(8) -0.0308(10)
C28 0.0234(7) 0.0456(10) 0.0730(14) 0.0232(9) -0.0154(8) -0.0165(7)
C29 0.0208(7) 0.0392(9) 0.0717(14) -0.0035(9) 0.0069(8) -0.0107(7)
C30 0.0211(7) 0.0383(8) 0.0450(10) -0.0052(7) 0.0030(6) -0.0101(6)
C31 0.0223(6) 0.0282(6) 0.0230(7) 0.0010(5) 0.0006(5) -0.0082(5)
C32 0.0255(7) 0.0354(8) 0.0402(9) 0.0064(7) -0.0035(6) -0.0132(6)
C33 0.0382(9) 0.0399(9) 0.0499(11) 0.0104(8) -0.0021(8) -0.0216(8)
C34 0.0432(9) 0.0329(8) 0.0399(10) 0.0103(7) -0.0007(7) -0.0124(7)
C35 0.0283(8) 0.0400(9) 0.0431(10) 0.0136(7) -0.0041(7) -0.0051(7)
C36 0.0222(7) 0.0385(8) 0.0386(9) 0.0095(7) -0.0007(6) -0.0095(6)
C37 0.0227(6) 0.0327(7) 0.0241(7) -0.0047(5) 0.0020(5) -0.0098(6)
C38 0.0518(11) 0.0302(8) 0.0464(11) -0.0044(7) -0.0053(8) -0.0145(8)
C39 0.0479(10) 0.0782(14) 0.0302(9) -0.0224(9) 0.0123(8) -0.0344(11)
C40 0.0271(7) 0.0498(10) 0.0452(10) -0.0121(8) -0.0019(7) -0.0171(7)
O1 0.0192(5) 0.0309(6) 0.0636(9) 0.0149(5) -0.0005(5) -0.0063(4)
O2 0.0220(5) 0.0295(5) 0.0336(6) 0.0104(4) 0.0041(4) -0.0064(4)
O3 0.0285(5) 0.0277(5) 0.0252(5) 0.0038(4) -0.0080(4) -0.0091(4)
O4 0.0343(5) 0.0226(5) 0.0286(5) 0.0010(4) -0.0077(4) -0.0132(4)
Si1 0.01674(15) 0.02527(17) 0.01980(17) 0.00088(13) 0.00076(13) -0.00653(14)
Au1 0.01944(3) 0.02068(3) 0.01933(3) -0.00018(2) 0.00191(2) -0.00584(2)
P1 0.01845(14) 0.01710(13) 0.02023(15) 0.00018(11) -0.00156(11) -0.00687(12)

loop_
_atom_type_symbol
_atom_type_description
_atom_type_scat_dispersion_real
_atom_type_scat_dispersion_imag
_atom_type_scat_source
C C 0.0033 0.0016 'International Tables Vol C Tables 4.2.6.8 and 6.1.1.4'
H H 0 0 'International Tables Vol C Tables 4.2.6.8 and 6.1.1.4'
O O 0.0106 0.006 'International Tables Vol C Tables 4.2.6.8 and 6.1.1.4'
Si Si 0.0817 0.0704 'International Tables Vol C Tables 4.2.6.8 and 6.1.1.4'
Au Au -2.0133 8.8022 'International Tables Vol C Tables 4.2.6.8 and 6.1.1.4'
P P 0.1023 0.0942 'International Tables Vol C Tables 4.2.6.8 and 6.1.1.4'

loop_
_geom_angle_atom_site_label_1
_geom_angle_atom_site_label_2
_geom_angle_atom_site_label_3
_geom_angle
C2 C1 C3 126.93(12)
C2 C1 P1 116.35(10)
C3 C1 P1 115.78(9)
C1 C2 C5 121.93(12)
C1 C2 Au1 126.76(10)
C5 C2 Au1 110.24(9)
O1 C3 O2 123.72(13)
O1 C3 C1 122.77(13)
O2 C3 C1 113.44(11)
O2 C4 H4A 109.5
O2 C4 H4B 109.5
H4A C4 H4B 109.5
O2 C4 H4C 109.5
H4A C4 H4C 109.5
H4B C4 H4C 109.5
O3 C5 O4 124.47(12)
O3 C5 C2 123.60(12)
O4 C5 C2 111.56(11)
O4 C6 H6A 109.5
O4 C6 H6B 109.5
H6A C6 H6B 109.5
O4 C6 H6C 109.5
H6A C6 H6C 109.5
H6B C6 H6C 109.5
C12 C7 C8 119.56(14)
C12 C7 P1 120.80(12)
C8 C7 P1 119.63(12)
C9 C8 C7 119.77(17)
C9 C8 H8 120.1
C7 C8 H8 120.1
C10 C9 C8 120.28(18)
C10 C9 H9 119.9
C8 C9 H9 119.9
C11 C10 C9 120.34(16)
C11 C10 H10 119.8
C9 C10 H10 119.8
C10 C11 C12 120.39(18)
C10 C11 H11 119.8
C12 C11 H11 119.8
C7 C12 C11 119.64(17)
C7 C12 H12 120.2
C11 C12 H12 120.2
C14 C13 C18 120.00(13)
C14 C13 P1 120.56(11)
C18 C13 P1 119.44(11)
C15 C14 C13 119.51(14)
C15 C14 H14 120.2
C13 C14 H14 120.2
C16 C15 C14 120.35(15)
C16 C15 H15 119.8
C14 C15 H15 119.8
C15 C16 C17 120.11(15)
C15 C16 H16 119.9
C17 C16 H16 119.9
C18 C17 C16 120.33(15)
C18 C17 H17 119.8
C16 C17 H17 119.8
C17 C18 C13 119.66(15)
C17 C18 H18 120.2
C13 C18 H18 120.2
C20 C19 C24 119.60(13)
C20 C19 P1 120.61(11)
C24 C19 P1 119.76(11)
C21 C20 C19 119.77(14)
C21 C20 H20 120.1
C19 C20 H20 120.1
C22 C21 C20 120.25(15)
C22 C21 H21 119.9
C20 C21 H21 119.9
C21 C22 C23 120.38(15)
C21 C22 H22 119.8
C23 C22 H22 119.8
C22 C23 C24 120.01(16)
C22 C23 H23 120
C24 C23 H23 120
C23 C24 C19 119.95(15)
C23 C24 H24 120
C19 C24 H24 120
C26 C25 C30 116.70(14)
C26 C25 Si1 118.88(12)
C30 C25 Si1 124.42(12)
C25 C26 C27 121.98(18)
C25 C26 H26 119
C27 C26 H26 119
C28 C27 C26 120.23(19)
C28 C27 H27 119.9
C26 C27 H27 119.9
C27 C28 C29 119.62(16)
C27 C28 H28 120.2
C29 C28 H28 120.2
C28 C29 C30 120.15(18)
C28 C29 H29 119.9
C30 C29 H29 119.9
C25 C30 C29 121.31(18)
C25 C30 H30 119.3
C29 C30 H30 119.3
C32 C31 C36 116.06(14)
C32 C31 Si1 123.15(11)
C36 C31 Si1 120.64(11)
C33 C32 C31 122.05(15)
C33 C32 H32 119
C31 C32 H32 119
C34 C33 C32 120.58(16)
C34 C33 H33 119.7
C32 C33 H33 119.7
C33 C34 C35 119.00(16)
C33 C34 H34 120.5
C35 C34 H34 120.5
C34 C35 C36 120.51(16)
C34 C35 H35 119.7
C36 C35 H35 119.7
C35 C36 C31 121.80(15)
C35 C36 H36 119.1
C31 C36 H36 119.1
C39 C37 C40 107.94(14)
C39 C37 C38 109.33(15)
C40 C37 C38 107.39(14)
C39 C37 Si1 114.10(12)
C40 C37 Si1 109.60(11)
C38 C37 Si1 108.27(11)
C37 C38 H38A 109.5
C37 C38 H38B 109.5
H38A C38 H38B 109.5
C37 C38 H38C 109.5
H38A C38 H38C 109.5
H38B C38 H38C 109.5
C37 C39 H39A 109.5
C37 C39 H39B 109.5
H39A C39 H39B 109.5
C37 C39 H39C 109.5
H39A C39 H39C 109.5
H39B C39 H39C 109.5
C37 C40 H40A 109.5
C37 C40 H40B 109.5
H40A C40 H40B 109.5
C37 C40 H40C 109.5
H40A C40 H40C 109.5
H40B C40 H40C 109.5
C3 O2 C4 115.80(12)
C5 O4 C6 115.64(12)
C31 Si1 C25 104.64(6)
C31 Si1 C37 108.81(7)
C25 Si1 C37 109.06(7)
C31 Si1 Au1 113.19(5)
C25 Si1 Au1 113.33(5)
C37 Si1 Au1 107.69(5)
C2 Au1 Si1 170.05(4)
C13 P1 C1 110.68(6)
C13 P1 C19 107.06(6)
C1 P1 C19 113.72(6)
C13 P1 C7 111.12(7)
C1 P1 C7 106.46(6)
C19 P1 C7 107.82(6)

loop_
_geom_bond_atom_site_label_1
_geom_bond_atom_site_label_2
_geom_bond_distance
C1 C2 1.3503(18)
C1 C3 1.4891(18)
C1 P1 1.7999(13)
C2 C5 1.4775(18)
C2 Au1 2.1186(13)
C3 O1 1.2062(17)
C3 O2 1.3258(16)
C4 O2 1.4465(18)
C4 H4A 0.98
C4 H4B 0.98
C4 H4C 0.98
C5 O3 1.2078(17)
C5 O4 1.3370(16)
C6 O4 1.4436(18)
C6 H6A 0.98
C6 H6B 0.98
C6 H6C 0.98
C7 C12 1.391(2)
C7 C8 1.399(2)
C7 P1 1.8068(14)
C8 C9 1.388(2)
C8 H8 0.95
C9 C10 1.379(3)
C9 H9 0.95
C10 C11 1.372(3)
C10 H10 0.95
C11 C12 1.396(2)
C11 H11 0.95
C12 H12 0.95
C13 C14 1.3935(19)
C13 C18 1.4009(19)
C13 P1 1.7940(14)
C14 C15 1.391(2)
C14 H14 0.95
C15 C16 1.381(3)
C15 H15 0.95
C16 C17 1.389(3)
C16 H16 0.95
C17 C18 1.380(2)
C17 H17 0.95
C18 H18 0.95
C19 C20 1.3952(19)
C19 C24 1.395(2)
C19 P1 1.8012(14)
C20 C21 1.387(2)
C20 H20 0.95
C21 C22 1.378(3)
C21 H21 0.95
C22 C23 1.383(3)
C22 H22 0.95
C23 C24 1.386(2)
C23 H23 0.95
C24 H24 0.95
C25 C26 1.389(2)
C25 C30 1.398(2)
C25 Si1 1.9104(14)
C26 C27 1.391(2)
C26 H26 0.95
C27 C28 1.370(3)
C27 H27 0.95
C28 C29 1.375(3)
C28 H28 0.95
C29 C30 1.400(2)
C29 H29 0.95
C30 H30 0.95
C31 C32 1.399(2)
C31 C36 1.403(2)
C31 Si1 1.9059(15)
C32 C33 1.389(2)
C32 H32 0.95
C33 C34 1.375(3)
C33 H33 0.95
C34 C35 1.381(3)
C34 H34 0.95
C35 C36 1.390(2)
C35 H35 0.95
C36 H36 0.95
C37 C39 1.522(2)
C37 C40 1.532(2)
C37 C38 1.534(2)
C37 Si1 1.9329(16)
C38 H38A 0.98
C38 H38B 0.98
C38 H38C 0.98
C39 H39A 0.98
C39 H39B 0.98
C39 H39C 0.98
C40 H40A 0.98
C40 H40B 0.98
C40 H40C 0.98
Si1 Au1 2.3487(4)
